data_7155057
loop_
_publ_author_name
'Patel, Alpa'
'Sharp, Swee Y.'
'Hall, Katelan'
'Lewis, William'
'Stevens, Malcolm F. G.'
'Workman, Paul'
'Moody, Christopher J.'

_publ_section_title
;
 Fused imidazoles as potential chemical scaffolds for inhibition of heat
 shock protein 70 and induction of apoptosis. Synthesis and biological
 evaluation of phenanthro[9,10-d]imidazoles and
 imidazo[4,5-f][1,10]phenanthrolines.
;
_journal_issue 16
_journal_name_full 'Organic &amp; biomolecular chemistry'
_journal_page_first 3889
_journal_page_last 3905
_journal_paper_doi 10.1039/c6ob00471g
_journal_volume 14
_journal_year 2016
_chemical_formula_moiety 'C22 H16 N2'
_chemical_formula_sum 'C22 H16 N2'
_chemical_formula_weight 308.37
_space_group_crystal_system orthorhombic
_space_group_IT_number 33
_space_group_name_Hall 'P 2c -2n'
_space_group_name_H-M_alt 'P n a 21'
_symmetry_space_group_name_Hall 'P 2c -2n'
_symmetry_space_group_name_H-M 'P n a 21'
_atom_sites_solution_hydrogens geom
_atom_sites_solution_primary iterative
_atom_sites_solution_secondary difmap
_audit_creation_date 2016-02-29
_audit_creation_method
;
Olex2 1.2
(compiled 2016.02.19 svn.r3266 for OlexSys, GUI svn.r5155)
;
_audit_update_record
;
2016-03-01 deposited with the CCDC.
2016-03-22 downloaded from the CCDC.
;
_cell_angle_alpha 90
_cell_angle_beta 90
_cell_angle_gamma 90
_cell_formula_units_Z 4
_cell_length_a 7.3173(2)
_cell_length_b 15.5645(4)
_cell_length_c 13.0802(3)
_cell_measurement_reflns_used 10907
_cell_measurement_temperature 90(2)
_cell_measurement_theta_max 27.39
_cell_measurement_theta_min 2.62
_cell_volume 1489.71(7)
_computing_cell_refinement 'Bruker SAINT version 6.36A (Bruker, 2002)'
_computing_data_collection 'Bruker SMART version 5.625 (Bruker, 2001)'
_computing_data_reduction 'Bruker SAINT; SHELXTL (Sheldrick, 2008)'
_computing_molecular_graphics 'Olex2 (Dolomanov et al., 2009)'
_computing_publication_material 'Olex2 (Dolomanov et al., 2009)'
_computing_structure_refinement 'ShelXL (Sheldrick, 2015)'
_computing_structure_solution 'olex2.solve (Bourhis et al., 2015)'
_diffrn_ambient_environment 'N2 gas'
_diffrn_ambient_temperature 90(2)
_diffrn_crystal_treatment 'flash frozen in gaseous N2'
_diffrn_detector_area_resol_mean 8.366
_diffrn_measured_fraction_theta_full 0.999
_diffrn_measured_fraction_theta_max 0.999
_diffrn_measurement_device_type 'Bruker SMART APEX CCD area detector'
_diffrn_measurement_method '\w and \f'
_diffrn_measurement_specimen_support 'MiTeGen micromount'
_diffrn_radiation_monochromator graphite
_diffrn_radiation_type MoK\a
_diffrn_radiation_wavelength 0.71073
_diffrn_reflns_av_R_equivalents 0.0216
_diffrn_reflns_av_unetI/netI 0.0171
_diffrn_reflns_Laue_measured_fraction_full 0.999
_diffrn_reflns_Laue_measured_fraction_max 0.999
_diffrn_reflns_limit_h_max 9
_diffrn_reflns_limit_h_min -9
_diffrn_reflns_limit_k_max 20
_diffrn_reflns_limit_k_min -20
_diffrn_reflns_limit_l_max 16
_diffrn_reflns_limit_l_min -15
_diffrn_reflns_number 15358
_diffrn_reflns_point_group_measured_fraction_full 0.937
_diffrn_reflns_point_group_measured_fraction_max 0.931
_diffrn_reflns_theta_full 25.242
_diffrn_reflns_theta_max 27.389
_diffrn_reflns_theta_min 2.617
_diffrn_source 'sealed tube'
_diffrn_source_current 40.0
_diffrn_source_power 2.0
_diffrn_source_voltage 50.0
_diffrn_standards_number 0
_exptl_absorpt_coefficient_mu 0.081
_exptl_absorpt_correction_T_max 0.8621
_exptl_absorpt_correction_T_min 0.7989
_exptl_absorpt_correction_type multi-scan
_exptl_absorpt_process_details
;
SADABS-2007/2 (Bruker,2007) was used for absorption correction.
wR2(int) was 0.0760 before and 0.0319 after correction.
The Ratio of minimum to maximum transmission is 0.9267.
The \l/2 correction factor is 0.0015.
;
_exptl_crystal_colour colourless
_exptl_crystal_colour_primary colourless
_exptl_crystal_density_diffrn 1.375
_exptl_crystal_description block
_exptl_crystal_F_000 648
_exptl_crystal_size_max 0.39
_exptl_crystal_size_mid 0.36
_exptl_crystal_size_min 0.3
_refine_diff_density_max 0.221
_refine_diff_density_min -0.204
_refine_diff_density_rms 0.045
_refine_ls_abs_structure_details
;
 Flack x determined using 1352 quotients [(I+)-(I-)]/[(I+)+(I-)]
 (Parsons, Flack and Wagner, Acta Cryst. B69 (2013) 249-259).
;
_refine_ls_abs_structure_Flack 0.7(6)
_refine_ls_extinction_coef 0.0092(18)
_refine_ls_extinction_expression Fc^*^=kFc[1+0.001xFc^2^\l^3^/sin(2\q)]^-1/4^
_refine_ls_extinction_method 'SHELXL-2014/7 (Sheldrick 2014'
_refine_ls_goodness_of_fit_ref 1.058
_refine_ls_hydrogen_treatment constr
_refine_ls_matrix_type full
_refine_ls_number_parameters 219
_refine_ls_number_reflns 3166
_refine_ls_number_restraints 1
_refine_ls_restrained_S_all 1.057
_refine_ls_R_factor_all 0.0300
_refine_ls_R_factor_gt 0.0294
_refine_ls_shift/su_max 0.000
_refine_ls_shift/su_mean 0.000
_refine_ls_structure_factor_coef Fsqd
_refine_ls_weighting_details 'w=1/[\s^2^(Fo^2^)+(0.0522P)^2^+0.2317P] where P=(Fo^2^+2Fc^2^)/3'
_refine_ls_weighting_scheme calc
_refine_ls_wR_factor_gt 0.0788
_refine_ls_wR_factor_ref 0.0795
_reflns_Friedel_coverage 0.785
_reflns_Friedel_fraction_full 0.870
_reflns_Friedel_fraction_max 0.857
_reflns_number_gt 3111
_reflns_number_total 3166
_reflns_threshold_expression 'I > 2\s(I)'
_cod_data_source_file c6ob00471g2.cif
_cod_data_source_block apcjmj
_cod_depositor_comments 'Adding full bibliography for 7155056--7155058.cif.'
_cod_database_code 7155057
_nottingham_internal_coll_name APCJMJ
_nottingham_internal_coll_number 11350
_nottingham_internal_coll_client AP/CJM
_nottingham_internal_coll_type hemi
_nottingham_internal_coll_frame_method '\f and \w scans'
_nottingham_internal_coll_frame_width 0.3
_nottingham_internal_coll_user pczwl
_nottingham_internal_coll_location NOTTS
_nottingham_internal_process_user pczwl
_nottingham_internal_solution_user pczwl
_nottingham_internal_refinement_user pczwl
_nottingham_internal_validation_date 29/2/2016
_nottingham_internal_validation_user pczwl
_nottingham_internal_archive_date 3/5/2013
_shelx_shelxl_version_number 2014/7
_shelx_space_group_comment
;
The symmetry employed for this shelxl refinement is uniquely defined
by the following loop, which should always be used as a source of
symmetry information in preference to the above space-group names.
They are only intended as comments.
;
_olex2_refinement_description
;
1. Fixed Uiso
 At 1.2 times of:
  All C(H) groups
 At 1.5 times of:
  All C(H,H,H) groups
2.a Aromatic/amide H refined with riding coordinates:
 C8(H8), C9(H9), C10(H10), C11(H11), C12(H12), C15(H15), C16(H16), C17(H17),
 C18(H18), C21(H21), C22(H22), C23(H23), C24(H24)
2.b Idealised Me refined as rotating group:
 C6(H6A,H6B,H6C)
;
_olex2_exptl_crystal_mounting_method 'in fomblin film on a micromount'
_olex2_submission_special_instructions 'No special instructions were received'

loop_
_space_group_symop_operation_xyz
'x, y, z'
'-x, -y, z+1/2'
'-x+1/2, y+1/2, z+1/2'
'x+1/2, -y+1/2, z'

loop_
_atom_site_label
_atom_site_type_symbol
_atom_site_fract_x
_atom_site_fract_y
_atom_site_fract_z
_atom_site_U_iso_or_equiv
_atom_site_adp_type
_atom_site_occupancy
_atom_site_site_symmetry_order
_atom_site_calc_flag
_atom_site_refinement_flags_posn
N1 N 0.48529(18) 0.32045(8) 0.47612(11) 0.0153(3) Uani 1 1 d .
C2 C 0.5312(2) 0.27445(10) 0.38991(13) 0.0163(3) Uani 1 1 d .
N3 N 0.52706(19) 0.19019(8) 0.40512(12) 0.0168(3) Uani 1 1 d .
C4 C 0.4736(2) 0.18138(10) 0.50511(13) 0.0162(3) Uani 1 1 d .
C5 C 0.4490(2) 0.26049(10) 0.55173(12) 0.0153(3) Uani 1 1 d .
C6 C 0.4388(2) 0.41187(9) 0.47967(14) 0.0186(3) Uani 1 1 d .
H6A H 0.5372 0.4436 0.5136 0.028 Uiso 1 1 calc GR
H6B H 0.3247 0.4196 0.5179 0.028 Uiso 1 1 calc GR
H6C H 0.4232 0.4336 0.4099 0.028 Uiso 1 1 calc GR
C7 C 0.5728(2) 0.31342(9) 0.28995(13) 0.0164(3) Uani 1 1 d .
C8 C 0.6714(2) 0.39001(10) 0.27962(13) 0.0177(3) Uani 1 1 d .
H8 H 0.7127 0.4195 0.3389 0.021 Uiso 1 1 calc R
C9 C 0.7095(2) 0.42315(9) 0.18309(14) 0.0197(3) Uani 1 1 d .
H9 H 0.7761 0.4753 0.1767 0.024 Uiso 1 1 calc R
C10 C 0.6501(2) 0.38015(11) 0.09597(14) 0.0211(3) Uani 1 1 d .
H10 H 0.6750 0.4031 0.0301 0.025 Uiso 1 1 calc R
C11 C 0.5540(2) 0.30324(10) 0.10566(14) 0.0203(3) Uani 1 1 d .
H11 H 0.5144 0.2735 0.0462 0.024 Uiso 1 1 calc R
C12 C 0.5157(2) 0.26980(10) 0.20198(13) 0.0179(3) Uani 1 1 d .
H12 H 0.4507 0.2172 0.2080 0.022 Uiso 1 1 calc R
C13 C 0.4316(2) 0.10255(9) 0.55748(13) 0.0157(3) Uani 1 1 d .
C14 C 0.3680(2) 0.10834(10) 0.65938(13) 0.0173(3) Uani 1 1 d .
C15 C 0.3134(2) 0.03103(10) 0.70802(14) 0.0211(4) Uani 1 1 d .
H15 H 0.2705 0.0330 0.7765 0.025 Uiso 1 1 calc R
C16 C 0.3212(2) -0.04696(11) 0.65794(15) 0.0231(4) Uani 1 1 d .
H16 H 0.2818 -0.0977 0.6918 0.028 Uiso 1 1 calc R
C17 C 0.3869(2) -0.05191(10) 0.55758(14) 0.0221(4) Uani 1 1 d .
H17 H 0.3936 -0.1059 0.5239 0.027 Uiso 1 1 calc R
C18 C 0.4420(2) 0.02215(10) 0.50763(13) 0.0189(3) Uani 1 1 d .
H18 H 0.4869 0.0189 0.4396 0.023 Uiso 1 1 calc R
C19 C 0.3963(2) 0.26959(10) 0.65677(12) 0.0164(3) Uani 1 1 d .
C20 C 0.3566(2) 0.19214(10) 0.71059(13) 0.0171(3) Uani 1 1 d .
C21 C 0.3048(2) 0.19877(11) 0.81405(14) 0.0204(3) Uani 1 1 d .
H21 H 0.2788 0.1479 0.8514 0.024 Uiso 1 1 calc R
C22 C 0.2910(2) 0.27711(11) 0.86253(14) 0.0219(4) Uani 1 1 d .
H22 H 0.2527 0.2797 0.9319 0.026 Uiso 1 1 calc R
C23 C 0.3331(2) 0.35277(10) 0.80991(14) 0.0213(3) Uani 1 1 d .
H23 H 0.3251 0.4067 0.8437 0.026 Uiso 1 1 calc R
C24 C 0.3862(2) 0.34909(10) 0.70916(13) 0.0188(3) Uani 1 1 d .
H24 H 0.4167 0.4006 0.6742 0.023 Uiso 1 1 calc R

loop_
_atom_site_aniso_label
_atom_site_aniso_U_11
_atom_site_aniso_U_22
_atom_site_aniso_U_33
_atom_site_aniso_U_23
_atom_site_aniso_U_13
_atom_site_aniso_U_12
N1 0.0161(6) 0.0151(6) 0.0149(7) 0.0011(5) 0.0012(5) -0.0002(5)
C2 0.0140(7) 0.0181(7) 0.0170(8) -0.0007(6) -0.0005(6) 0.0004(5)
N3 0.0163(6) 0.0164(6) 0.0178(7) 0.0005(5) -0.0017(6) 0.0001(5)
C4 0.0140(7) 0.0173(7) 0.0173(8) -0.0002(6) -0.0010(6) 0.0000(5)
C5 0.0138(7) 0.0148(6) 0.0172(8) 0.0007(5) -0.0017(6) -0.0007(5)
C6 0.0208(7) 0.0144(6) 0.0206(8) 0.0000(6) 0.0020(6) 0.0012(6)
C7 0.0148(7) 0.0175(7) 0.0167(8) 0.0012(6) 0.0008(6) 0.0031(5)
C8 0.0164(7) 0.0182(7) 0.0186(9) -0.0015(5) 0.0001(6) 0.0008(6)
C9 0.0194(7) 0.0168(7) 0.0228(9) 0.0026(6) 0.0033(6) 0.0018(6)
C10 0.0230(8) 0.0224(7) 0.0179(8) 0.0041(6) 0.0040(6) 0.0059(6)
C11 0.0222(8) 0.0224(7) 0.0163(8) -0.0029(6) 0.0003(6) 0.0041(6)
C12 0.0170(7) 0.0183(7) 0.0185(9) -0.0009(6) -0.0002(6) 0.0006(5)
C13 0.0147(6) 0.0148(7) 0.0176(8) 0.0008(6) -0.0024(6) -0.0005(5)
C14 0.0150(6) 0.0171(7) 0.0198(8) 0.0026(6) -0.0023(6) 0.0001(5)
C15 0.0195(7) 0.0224(8) 0.0213(9) 0.0051(6) 0.0008(7) -0.0009(6)
C16 0.0207(7) 0.0186(7) 0.0299(9) 0.0071(6) -0.0033(7) -0.0028(6)
C17 0.0209(7) 0.0156(7) 0.0298(10) -0.0007(6) -0.0062(7) -0.0001(6)
C18 0.0181(7) 0.0183(7) 0.0203(8) -0.0006(6) -0.0038(6) 0.0011(6)
C19 0.0133(7) 0.0186(7) 0.0174(8) -0.0001(6) -0.0010(6) 0.0006(5)
C20 0.0139(6) 0.0194(7) 0.0179(9) 0.0014(6) -0.0011(6) 0.0005(6)
C21 0.0175(8) 0.0247(8) 0.0190(9) 0.0040(6) 0.0005(7) -0.0014(6)
C22 0.0189(8) 0.0304(9) 0.0163(8) 0.0006(6) 0.0016(6) 0.0013(6)
C23 0.0201(7) 0.0234(7) 0.0205(9) -0.0046(7) -0.0006(6) 0.0024(6)
C24 0.0175(7) 0.0188(7) 0.0202(9) -0.0001(6) 0.0009(6) 0.0010(6)

loop_
_atom_type_symbol
_atom_type_description
_atom_type_scat_dispersion_real
_atom_type_scat_dispersion_imag
_atom_type_scat_source
C C 0.0033 0.0016 'International Tables Vol C Tables 4.2.6.8 and 6.1.1.4'
H H 0.0000 0.0000 'International Tables Vol C Tables 4.2.6.8 and 6.1.1.4'
N N 0.0061 0.0033 'International Tables Vol C Tables 4.2.6.8 and 6.1.1.4'

loop_
_geom_angle_atom_site_label_1
_geom_angle_atom_site_label_2
_geom_angle_atom_site_label_3
_geom_angle
C2 N1 C5 106.32(13)
C2 N1 C6 126.01(14)
C5 N1 C6 125.98(14)
N1 C2 C7 124.27(14)
N3 C2 N1 112.68(15)
N3 C2 C7 123.00(15)
C2 N3 C4 104.37(13)
N3 C4 C5 111.58(13)
N3 C4 C13 126.88(14)
C5 C4 C13 121.37(15)
N1 C5 C4 105.04(14)
N1 C5 C19 131.98(14)
C4 C5 C19 122.98(14)
N1 C6 H6A 109.5
N1 C6 H6B 109.5
N1 C6 H6C 109.5
H6A C6 H6B 109.5
H6A C6 H6C 109.5
H6B C6 H6C 109.5
C8 C7 C2 122.86(15)
C12 C7 C2 117.93(14)
C12 C7 C8 119.17(15)
C7 C8 H8 119.8
C9 C8 C7 120.40(15)
C9 C8 H8 119.8
C8 C9 H9 119.9
C10 C9 C8 120.15(15)
C10 C9 H9 119.9
C9 C10 H10 120.1
C9 C10 C11 119.74(16)
C11 C10 H10 120.1
C10 C11 H11 119.8
C12 C11 C10 120.33(16)
C12 C11 H11 119.8
C7 C12 H12 119.9
C11 C12 C7 120.18(14)
C11 C12 H12 119.9
C14 C13 C4 117.69(14)
C18 C13 C4 121.61(15)
C18 C13 C14 120.58(14)
C13 C14 C15 117.46(15)
C13 C14 C20 120.33(13)
C15 C14 C20 122.20(15)
C14 C15 H15 119.3
C16 C15 C14 121.42(16)
C16 C15 H15 119.3
C15 C16 H16 119.7
C15 C16 C17 120.50(15)
C17 C16 H16 119.7
C16 C17 H17 120.1
C18 C17 C16 119.77(15)
C18 C17 H17 120.1
C13 C18 H18 119.9
C17 C18 C13 120.25(16)
C17 C18 H18 119.9
C20 C19 C5 116.37(14)
C24 C19 C5 124.32(14)
C24 C19 C20 119.29(15)
C19 C20 C14 120.94(14)
C21 C20 C14 121.22(14)
C21 C20 C19 117.83(15)
C20 C21 H21 119.1
C22 C21 C20 121.78(16)
C22 C21 H21 119.1
C21 C22 H22 119.9
C21 C22 C23 120.16(16)
C23 C22 H22 119.9
C22 C23 H23 120.0
C24 C23 C22 119.93(15)
C24 C23 H23 120.0
C19 C24 H24 119.5
C23 C24 C19 120.98(15)
C23 C24 H24 119.5

loop_
_geom_bond_atom_site_label_1
_geom_bond_atom_site_label_2
_geom_bond_distance
N1 C2 1.377(2)
N1 C5 1.386(2)
N1 C6 1.4638(19)
C2 N3 1.327(2)
C2 C7 1.473(2)
N3 C4 1.372(2)
C4 C5 1.386(2)
C4 C13 1.438(2)
C5 C19 1.434(2)
C6 H6A 0.9800
C6 H6B 0.9800
C6 H6C 0.9800
C7 C8 1.400(2)
C7 C12 1.400(2)
C8 H8 0.9500
C8 C9 1.392(2)
C9 H9 0.9500
C9 C10 1.391(3)
C10 H10 0.9500
C10 C11 1.394(2)
C11 H11 0.9500
C11 C12 1.392(2)
C12 H12 0.9500
C13 C14 1.415(2)
C13 C18 1.413(2)
C14 C15 1.418(2)
C14 C20 1.468(2)
C15 H15 0.9500
C15 C16 1.381(2)
C16 H16 0.9500
C16 C17 1.400(3)
C17 H17 0.9500
C17 C18 1.385(2)
C18 H18 0.9500
C19 C20 1.426(2)
C19 C24 1.416(2)
C20 C21 1.409(2)
C21 H21 0.9500
C21 C22 1.378(2)
C22 H22 0.9500
C22 C23 1.398(2)
C23 H23 0.9500
C23 C24 1.375(2)
C24 H24 0.9500

loop_
_geom_torsion_atom_site_label_1
_geom_torsion_atom_site_label_2
_geom_torsion_atom_site_label_3
_geom_torsion_atom_site_label_4
_geom_torsion
N1 C2 N3 C4 0.88(18)
N1 C2 C7 C8 38.5(2)
N1 C2 C7 C12 -143.73(16)
N1 C5 C19 C20 175.37(15)
N1 C5 C19 C24 -6.2(3)
C2 N1 C5 C4 -0.70(16)
C2 N1 C5 C19 179.47(16)
C2 N3 C4 C5 -1.35(17)
C2 N3 C4 C13 173.86(15)
C2 C7 C8 C9 178.89(15)
C2 C7 C12 C11 -179.05(15)
N3 C2 C7 C8 -144.31(16)
N3 C2 C7 C12 33.5(2)
N3 C4 C5 N1 1.29(17)
N3 C4 C5 C19 -178.86(14)
N3 C4 C13 C14 -176.19(14)
N3 C4 C13 C18 -0.1(2)
C4 C5 C19 C20 -4.4(2)
C4 C5 C19 C24 173.95(15)
C4 C13 C14 C15 175.25(14)
C4 C13 C14 C20 -3.6(2)
C4 C13 C18 C17 -174.87(14)
C5 N1 C2 N3 -0.12(18)
C5 N1 C2 C7 177.33(14)
C5 C4 C13 C14 -1.4(2)
C5 C4 C13 C18 174.67(14)
C5 C19 C20 C14 -0.7(2)
C5 C19 C20 C21 179.84(13)
C5 C19 C24 C23 179.50(15)
C6 N1 C2 N3 -165.97(14)
C6 N1 C2 C7 11.5(2)
C6 N1 C5 C4 165.16(14)
C6 N1 C5 C19 -14.7(3)
C7 C2 N3 C4 -176.61(14)
C7 C8 C9 C10 -0.2(2)
C8 C7 C12 C11 -1.2(2)
C8 C9 C10 C11 -0.6(2)
C9 C10 C11 C12 0.6(2)
C10 C11 C12 C7 0.3(2)
C12 C7 C8 C9 1.1(2)
C13 C4 C5 N1 -174.22(14)
C13 C4 C5 C19 5.6(2)
C13 C14 C15 C16 -0.2(2)
C13 C14 C20 C19 4.6(2)
C13 C14 C20 C21 -175.88(14)
C14 C13 C18 C17 1.1(2)
C14 C15 C16 C17 1.1(2)
C14 C20 C21 C22 -179.00(15)
C15 C14 C20 C19 -174.11(14)
C15 C14 C20 C21 5.4(2)
C15 C16 C17 C18 -0.9(2)
C16 C17 C18 C13 -0.2(2)
C18 C13 C14 C15 -0.9(2)
C18 C13 C14 C20 -179.67(14)
C19 C20 C21 C22 0.5(2)
C20 C14 C15 C16 178.55(15)
C20 C19 C24 C23 -2.2(2)
C20 C21 C22 C23 -1.6(3)
C21 C22 C23 C24 0.9(3)
C22 C23 C24 C19 1.0(2)
C24 C19 C20 C14 -179.13(14)
C24 C19 C20 C21 1.4(2)
